data_2006718
loop_
_publ_author_name
'Ginderow, Daria'
'Louis Fensterbank'
'Catherine Jorand-Lebrun'
'Max Malacria'

_publ_section_title
;
 Deux Compos\'es Trisubstitu\'es de la 4-M\'ethyl\`enecyclooctanone
;
_journal_issue 11
_journal_name_full 'Acta Crystallographica Section C'
_journal_page_first 1661
_journal_page_last 1665
_journal_paper_doi 10.1107/S0108270197008391
_journal_volume 53
_journal_year 1997
_chemical_formula_moiety 'C25 H34 O7 S'
_chemical_formula_sum 'C25 H34 O7 S'
_chemical_formula_weight 478.58
_chemical_name_systematic
;
6,6'-di-t-butylcarbonyloxy-2-ph\'enylsulfonyl-4-m\'ethyl\`enecyclooctanone
;
_space_group_IT_number 2
_symmetry_cell_setting triclinic
_symmetry_space_group_name_Hall '-P 1'
_symmetry_space_group_name_H-M 'P -1'
_cell_angle_alpha 66.20(5)
_cell_angle_beta 74.26(3)
_cell_angle_gamma 77.26(4)
_cell_formula_units_Z 2
_cell_length_a 9.678(3)
_cell_length_b 11.042(9)
_cell_length_c 13.668(5)
_cell_measurement_reflns_used 25
_cell_measurement_temperature 293(2)
_cell_measurement_theta_max 26.68
_cell_measurement_theta_min 24.11
_cell_volume 1276.0(13)
_diffrn_ambient_temperature 293(2)
_diffrn_measurement_device 'Enraf-Nonius CAD-4'
_diffrn_measurement_method \w/2\q
_diffrn_radiation_monochromator graphite
_diffrn_radiation_source xray_tube
_diffrn_radiation_type 'Cu K\a'
_diffrn_radiation_wavelength 1.54180
_diffrn_reflns_av_R_equivalents 0.0295
_diffrn_reflns_av_sigmaI/netI 0.0142
_diffrn_reflns_limit_h_max 11
_diffrn_reflns_limit_h_min -10
_diffrn_reflns_limit_k_max 12
_diffrn_reflns_limit_k_min -11
_diffrn_reflns_limit_l_max 16
_diffrn_reflns_limit_l_min 0
_diffrn_reflns_number 4489
_diffrn_reflns_theta_max 64.94
_diffrn_reflns_theta_min 3.61
_diffrn_standards_decay_% -1.37
_diffrn_standards_interval_count 100
_diffrn_standards_interval_time 60
_diffrn_standards_number 3
_exptl_absorpt_coefficient_mu 1.468
_exptl_absorpt_correction_type none
_exptl_crystal_colour colourless
_exptl_crystal_density_diffrn 1.246
_exptl_crystal_density_meas ?
_exptl_crystal_description primatic
_exptl_crystal_F_000 512
_exptl_crystal_size_max 0.73
_exptl_crystal_size_mid 0.43
_exptl_crystal_size_min 0.40
_refine_diff_density_max .371
_refine_diff_density_min -.311
_refine_ls_extinction_method none
_refine_ls_goodness_of_fit_all 1.059
_refine_ls_goodness_of_fit_obs 1.059
_refine_ls_hydrogen_treatment refall
_refine_ls_matrix_type full
_refine_ls_number_parameters 434
_refine_ls_number_reflns 4053
_refine_ls_number_restraints 0
_refine_ls_restrained_S_all 1.041
_refine_ls_restrained_S_obs 1.059
_refine_ls_R_factor_all 0.0457
_refine_ls_R_factor_obs .0432
_refine_ls_shift/esd_max -0.001
_refine_ls_shift/esd_mean 0.000
_refine_ls_structure_factor_coef Fsqd
_refine_ls_weighting_details 'w = 1/[\s^2^(F~o~^2^)+(0.0626P)^2^+0.5803P] where P=(F~o~^2^+2Fc^2^)/3'
_refine_ls_weighting_scheme calc
_refine_ls_wR_factor_all 0.1178
_refine_ls_wR_factor_obs .1160
_reflns_number_observed 4053
_reflns_number_total 4298
_reflns_observed_criterion >2sigma(I)
_cod_data_source_file pa1250.cif
_cod_data_source_block 2
_cod_depositor_comments
;
The following automatic conversions were performed:

'_exptl_crystal_density_meas' value 'not measured' was changed to '?'
- the value is perceived as not measured.

Automatic conversion script
Id: cif_fix_values 3008 2015-01-20 13:52:24Z robertas 

The following automatic conversions were performed:

'_refine_ls_weighting_scheme' value 'calc w =
1/[\s^2^(F~o~^2^)+(0.0626P)^2^+0.5803P] where P=(F~o~^2^+2Fc^2^)/3'
was changed to 'calc'. New tag '_refine_ls_weighting_details' was
created. The value of the new tag was set to 'w =
1/[\s^2^(F~o~^2^)+(0.0626P)^2^+0.5803P] where P=(F~o~^2^+2Fc^2^)/3'.

Automatic conversion script
Id: cif_fix_values 3143 2015-03-26 13:38:13Z robertas 
;
_cod_original_cell_volume 1276.0(12)
_cod_database_code 2006718

loop_
_symmetry_equiv_pos_as_xyz
'x, y, z'
'-x, -y, -z'

loop_
_atom_site_aniso_label
_atom_site_aniso_U_11
_atom_site_aniso_U_22
_atom_site_aniso_U_33
_atom_site_aniso_U_12
_atom_site_aniso_U_13
_atom_site_aniso_U_23
S .0726(4) .0338(3) .0415(3) -.0101(2) -.0234(2) -.0046(2)
O1 .0661(9) .0613(9) .0446(8) -.0330(8) -.0102(7) -.0137(7)
O2 .0646(9) .0380(7) .0699(10) -.0109(6) -.0307(8) -.0234(7)
O3 .0398(7) .0363(7) .0441(7) -.0050(5) -.0148(5) -.0175(6)
O2' .0748(10) .0535(9) .0419(8) -.0358(8) -.0143(7) -.0123(7)
O3' .0540(8) .0400(7) .0298(6) -.0192(6) -.0027(5) -.0124(5)
O4 .1159(15) .0518(9) .0463(9) -.0423(10) -.0253(9) .0102(7)
O5 .0875(12) .0496(9) .0786(12) .0187(8) -.0382(10) -.0290(9)
C1 .0407(9) .0323(9) .0364(9) -.0058(7) -.0088(7) -.0108(7)
C2 .0513(11) .0319(9) .0333(9) -.0130(8) -.0130(8) -.0076(7)
C3 .0502(11) .0496(11) .0289(9) -.0156(9) -.0039(8) -.0099(9)
C4 .0429(10) .0437(10) .0316(9) -.0082(8) -.0029(7) -.0171(8)
C5 .0444(10) .0349(9) .0319(9) -.0070(8) -.0089(7) -.0153(7)
C6 .0400(9) .0286(8) .0284(8) -.0097(7) -.0069(7) -.0106(7)
C7 .0481(10) .0310(9) .0312(9) -.0074(8) -.0080(8) -.0134(7)
C8 .0429(10) .0387(10) .0350(10) -.0031(8) -.0053(8) -.0138(8)
C9 .0488(12) .074(2) .0454(12) -.0214(11) -.0053(10) -.0116(12)
C10 .0428(9) .0302(9) .0306(8) -.0110(7) -.0069(7) -.0101(7)
C11 .0380(10) .0453(11) .0446(10) -.0072(8) -.0136(8) -.0154(9)
C12 .0428(13) .075(2) .068(2) -.0197(12) -.0090(11) -.0101(14)
C13 .061(2) .0574(15) .082(2) .0109(12) -.0297(14) -.0343(14)
C14 .0569(14) .071(2) .0474(12) -.0075(12) -.0206(11) -.0217(12)
C10' .0404(9) .0312(9) .0320(9) -.0080(7) -.0099(7) -.0107(7)
C11' .0544(11) .0436(11) .0290(9) -.0169(9) .0021(8) -.0100(8)
C12' .092(2) .0442(13) .0449(13) -.0047(12) -.0067(13) -.0077(10)
C13' .114(3) .089(2) .0331(12) -.040(2) .0019(14) -.0245(13)
C14' .0547(15) .080(2) .067(2) -.0225(14) .0075(13) -.014(2)
C15 .0592(12) .0445(11) .0374(10) -.0064(9) -.0204(9) -.0098(8)
C16 .0579(13) .0591(13) .0543(13) -.0075(11) -.0231(11) -.0180(11)
C17 .078(2) .065(2) .072(2) -.0185(13) -.0350(14) -.0186(13)
C18 .103(2) .063(2) .075(2) -.0118(15) -.038(2) -.0304(14)
C19 .092(2) .085(2) .061(2) -.002(2) -.0183(15) -.041(2)
C20 .066(2) .075(2) .0466(13) -.0163(13) -.0132(11) -.0214(12)

loop_
_atom_site_label
_atom_site_fract_x
_atom_site_fract_y
_atom_site_fract_z
_atom_site_U_iso_or_equiv
_atom_site_thermal_displace_type
_atom_site_calc_flag
_atom_site_refinement_flags
_atom_site_occupancy
_atom_site_disorder_group
_atom_site_type_symbol
S .70661(6) 1.08685(5) .19335(4) .0493(2) Uani d . 1 . S
O1 .6107(2) .8451(2) .38710(12) .0552(4) Uani d . 1 . O
O2 1.0849(2) .81084(13) .62176(13) .0520(4) Uani d . 1 . O
O3 1.13531(13) .60561(12) .61328(10) .0378(3) Uani d . 1 . O
O2' .7791(2) .55359(15) .61681(11) .0533(4) Uani d . 1 . O
O3' .83293(14) .60939(12) .74216(10) .0404(3) Uani d . 1 . O
O4 .8119(2) 1.1684(2) .11213(13) .0734(5) Uani d . 1 . O
O5 .5716(2) 1.1495(2) .2361(2) .0702(5) Uani d . 1 . O
C1 .6911(2) .9020(2) .40277(15) .0366(4) Uani d . 1 . C
C2 .7962(2) .9858(2) .30600(15) .0380(4) Uani d . 1 . C
H2 .822(2) 1.053(2) .3260(19) .054(6) Uiso d . 1 . H
C3 .9341(2) .9034(2) .2674(2) .0437(4) Uani d . 1 . C
H3A .908(2) .839(2) .2479(18) .048(6) Uiso d . 1 . H
H3B .991(2) .963(2) .2030(19) .046(6) Uiso d . 1 . H
C4 1.0273(2) .8298(2) .35102(14) .0389(4) Uani d . 1 . C
C5 .9681(2) .7127(2) .44781(14) .0355(4) Uani d . 1 . C
H5A 1.044(2) .634(2) .4567(18) .047(6) Uiso d . 1 . H
H5B .880(2) .698(2) .4324(16) .039(5) Uiso d . 1 . H
C6 .9225(2) .7345(2) .55787(13) .0314(4) Uani d . 1 . C
C7 .8323(2) .8706(2) .54952(15) .0357(4) Uani d . 1 . C
H7A .813(2) .875(2) .6225(17) .040(5) Uiso d . 1 . H
H7B .895(2) .935(2) .5014(17) .040(5) Uiso d . 1 . H
C8 .6879(2) .8956(2) .5154(2) .0397(4) Uani d . 1 . C
H8A .623(3) .832(2) .5649(19) .051(6) Uiso d . 1 . H
H8B .643(2) .982(2) .5175(17) .045(6) Uiso d . 1 . H
C9 1.1551(3) .8649(3) .3365(2) .0580(6) Uani d . 1 . C
H9A 1.188(3) .936(3) .275(2) .068(7) Uiso d . 1 . H
H9B 1.220(3) .818(3) .387(2) .066(7) Uiso d . 1 . H
C10 1.0564(2) .7237(2) .60165(14) .0339(4) Uani d . 1 . C
C11 1.2693(2) .5656(2) .6577(2) .0416(4) Uani d . 1 . C
C12 1.3798(3) .6597(3) .5847(2) .0655(7) Uani d . 1 . C
H12A 1.472(3) .622(3) .608(2) .077(8) Uiso d . 1 . H
H12B 1.352(4) .742(4) .593(3) .095(11) Uiso d . 1 . H
H12C 1.390(3) .671(3) .507(3) .080(9) Uiso d . 1 . H
C13 1.3179(3) .4275(3) .6532(3) .0638(6) Uani d . 1 . C
H13A 1.413(3) .388(3) .675(2) .075(8) Uiso d . 1 . H
H13B 1.333(3) .431(3) .582(3) .087(10) Uiso d . 1 . H
H13C 1.245(3) .368(3) .707(3) .080(9) Uiso d . 1 . H
C14 1.2324(3) .5597(3) .7741(2) .0563(6) Uani d . 1 . C
H14A 1.316(3) .522(3) .808(2) .070(7) Uiso d . 1 . H
H14B 1.158(4) .503(3) .815(3) .094(10) Uiso d . 1 . H
H14C 1.187(3) .645(3) .779(2) .080(9) Uiso d . 1 . H
C10' .8359(2) .6205(2) .64105(14) .0337(4) Uani d . 1 . C
C11' .7705(2) .4980(2) .83849(15) .0438(5) Uani d . 1 . C
C12' .8547(4) .3676(2) .8328(2) .0656(7) Uani d . 1 . C
H12D .819(4) .295(4) .905(3) .113(12) Uiso d . 1 . H
H12E .968(4) .368(3) .820(3) .105(11) Uiso d . 1 . H
H12F .835(4) .358(3) .772(3) .098(11) Uiso d . 1 . H
C13' .7978(4) .5219(4) .9326(2) .0773(9) Uani d . 1 . C
H13D .755(4) .455(3) 1.007(3) .099(10) Uiso d . 1 . H
H13E .741(3) .613(3) .929(3) .082(9) Uiso d . 1 . H
H13F .902(4) .521(4) .928(3) .104(12) Uiso d . 1 . H
C14' .6107(3) .5067(4) .8438(3) .0737(8) Uani d . 1 . C
H14D .573(3) .446(3) .912(3) .086(9) Uiso d . 1 . H
H14E .586(4) .487(3) .783(3) .098(11) Uiso d . 1 . H
H14F .563(4) .597(4) .843(3) .108(12) Uiso d . 1 . H
C15 .6727(2) .9799(2) .1367(2) .0465(5) Uani d . 1 . C
C16 .5377(3) .9363(2) .1696(2) .0556(5) Uani d . 1 . C
H16 .459(3) .966(3) .224(2) .066(7) Uiso d . 1 . H
C17 .5111(3) .8554(3) .1232(2) .0682(7) Uani d . 1 . C
H17 .415(3) .826(3) .150(3) .084(9) Uiso d . 1 . H
C18 .6162(4) .8183(3) .0476(3) .0745(8) Uani d . 1 . C
H18 .598(3) .770(3) .010(3) .095(10) Uiso d . 1 . H
C19 .7491(4) .8611(3) .0153(2) .0757(8) Uani d . 1 . C
H19 .822(3) .837(3) -.033(3) .088(10) Uiso d . 1 . H
C20 .7783(3) .9439(3) .0595(2) .0615(6) Uani d . 1 . C
H20 .864(3) .972(3) .040(2) .070(8) Uiso d . 1 . H

loop_
_atom_type_symbol
_atom_type_description
_atom_type_scat_dispersion_real
_atom_type_scat_dispersion_imag
_atom_type_scat_source
C C .0181 .0091 'International Tables Vol C Tables 4.2.6.8 and 6.1.1.4'
H H .0000 .0000 'International Tables Vol C Tables 4.2.6.8 and 6.1.1.4'
O O .0492 .0322 'International Tables Vol C Tables 4.2.6.8 and 6.1.1.4'
S S .3331 .5567 'International Tables Vol C Tables 4.2.6.8 and 6.1.1.4'

loop_
_geom_angle_atom_site_label_1
_geom_angle_atom_site_label_2
_geom_angle_atom_site_label_3
_geom_angle
_geom_angle_publ_flag
O5 S O4 119.27(13) yes
O5 S C15 108.91(11) yes
O4 S C15 106.78(11) yes
O5 S C2 107.87(11) yes
O4 S C2 105.27(11) yes
C15 S C2 108.30(10) yes
C10 O3 C11 122.09(14) yes
C10' O3' C11' 121.31(14) yes
O1 C1 C8 121.6(2) yes
O1 C1 C2 119.6(2) yes
C8 C1 C2 118.7(2) yes
C1 C2 C3 113.8(2) yes
C1 C2 S 110.63(13) yes
C3 C2 S 110.30(13) yes
C1 C2 H2 108.8(14) ?
C3 C2 H2 110.0(13) ?
S C2 H2 102.8(14) ?
C4 C3 C2 114.5(2) yes
C4 C3 H3A 107.6(13) ?
C2 C3 H3A 109.2(13) ?
C4 C3 H3B 108.4(13) ?
C2 C3 H3B 108.6(13) ?
H3A C3 H3B 108.3(18) ?
C9 C4 C3 120.5(2) yes
C9 C4 C5 123.2(2) yes
C3 C4 C5 116.2(2) yes
C4 C5 C6 114.68(15) yes
C4 C5 H5A 108.8(13) ?
C6 C5 H5A 107.4(13) ?
C4 C5 H5B 106.8(12) ?
C6 C5 H5B 107.1(12) ?
H5A C5 H5B 112.2(17) ?
C10 C6 C7 108.25(14) yes
C10 C6 C10' 106.97(14) yes
C7 C6 C10' 110.24(15) yes
C10 C6 C5 110.31(15) yes
C7 C6 C5 113.23(15) yes
C10' C6 C5 107.66(14) yes
C8 C7 C6 116.0(2) yes
C8 C7 H7A 108.1(12) ?
C6 C7 H7A 106.5(12) ?
C8 C7 H7B 113.0(12) ?
C6 C7 H7B 104.9(12) ?
H7A C7 H7B 108.0(17) ?
C1 C8 C7 117.8(2) yes
C1 C8 H8A 106.1(14) ?
C7 C8 H8A 113.1(14) ?
C1 C8 H8B 106.0(13) ?
C7 C8 H8B 105.9(13) ?
H8A C8 H8B 107.3(18) ?
C4 C9 H9A 120.3(17) ?
C4 C9 H9B 123.1(15) ?
H9A C9 H9B 117(2) ?
O2 C10 O3 125.6(2) yes
O2 C10 C6 124.2(2) yes
O3 C10 C6 110.20(14) yes
O3 C11 C14 109.6(2) yes
O3 C11 C13 101.7(2) yes
C14 C11 C13 111.1(2) yes
O3 C11 C12 110.1(2) yes
C14 C11 C12 112.7(2) yes
C13 C11 C12 111.1(2) yes
C11 C12 H12A 108.4(17) ?
C11 C12 H12B 110(2) ?
H12A C12 H12B 108(3) ?
C11 C12 H12C 109.9(17) ?
H12A C12 H12C 111(2) ?
H12B C12 H12C 110(3) ?
C11 C13 H13A 112.5(16) ?
C11 C13 H13B 111(2) ?
H13A C13 H13B 105(3) ?
C11 C13 H13C 107.4(17) ?
H13A C13 H13C 107(2) ?
H13B C13 H13C 115(3) ?
C11 C14 H14A 111.3(16) ?
C11 C14 H14B 109(2) ?
H14A C14 H14B 108(3) ?
C11 C14 H14C 111.3(18) ?
H14A C14 H14C 114(2) ?
H14B C14 H14C 103(3) ?
O2' C10' O3' 125.7(2) yes
O2' C10' C6 124.3(2) yes
O3' C10' C6 110.00(14) yes
O3' C11' C12' 108.9(2) yes
O3' C11' C13' 102.6(2) yes
C12' C11' C13' 109.9(2) yes
O3' C11' C14' 110.1(2) yes
C12' C11' C14' 113.0(2) yes
C13' C11' C14' 111.8(2) yes
C11' C12' H12D 107(2) ?
C11' C12' H12E 111.7(19) ?
H12D C12' H12E 110(3) ?
C11' C12' H12F 106(2) ?
H12D C12' H12F 113(3) ?
H12E C12' H12F 109(3) ?
C11' C13' H13D 112.0(19) ?
C11' C13' H13E 105.2(18) ?
H13D C13' H13E 106(3) ?
C11' C13' H13F 113(2) ?
H13D C13' H13F 110(3) ?
H13E C13' H13F 111(3) ?
C11' C14' H14D 107.0(19) ?
C11' C14' H14E 115.0(19) ?
H14D C14' H14E 109(3) ?
C11' C14' H14F 109(2) ?
H14D C14' H14F 106(3) ?
H14E C14' H14F 110(3) ?
C20 C15 C16 120.9(2) yes
C20 C15 S 120.0(2) yes
C16 C15 S 119.0(2) yes
C17 C16 C15 118.7(2) yes
C17 C16 H16 120.5(15) ?
C15 C16 H16 120.8(15) ?
C18 C17 C16 120.5(3) yes
C18 C17 H17 123.6(18) ?
C16 C17 H17 115.9(18) ?
C17 C18 C19 120.8(3) yes
C17 C18 H18 122(2) ?
C19 C18 H18 117(2) ?
C18 C19 C20 119.9(3) yes
C18 C19 H19 123(2) ?
C20 C19 H19 117(2) ?
C15 C20 C19 119.2(3) yes
C15 C20 H20 119.4(18) ?
C19 C20 H20 121.4(18) ?

loop_
_geom_bond_atom_site_label_1
_geom_bond_atom_site_label_2
_geom_bond_site_symmetry_2
_geom_bond_distance
_geom_bond_publ_flag
S O5 . 1.428(2) yes
S O4 . 1.437(2) yes
S C15 . 1.774(2) yes
S C2 . 1.811(2) yes
O1 C1 . 1.208(2) yes
O2 C10 . 1.204(2) yes
O3 C10 . 1.330(2) yes
O3 C11 . 1.484(2) yes
O2' C10' . 1.198(2) yes
O3' C10' . 1.330(2) yes
O3' C11' . 1.483(2) yes
C1 C8 . 1.504(3) yes
C1 C2 . 1.529(3) yes
C2 C3 . 1.536(3) yes
C2 H2 . .98(2) ?
C3 C4 . 1.505(3) yes
C3 H3A . .95(2) ?
C3 H3B . .97(2) ?
C4 C9 . 1.316(3) yes
C4 C5 . 1.512(3) yes
C5 C6 . 1.549(2) yes
C5 H5A . 1.00(2) ?
C5 H5B . .99(2) ?
C6 C10 . 1.532(2) yes
C6 C7 . 1.540(3) yes
C6 C10' . 1.540(3) yes
C7 C8 . 1.525(3) yes
C7 H7A . .98(2) ?
C7 H7B . .95(2) ?
C8 H8A . .96(2) ?
C8 H8B . .97(2) ?
C9 H9A . .93(3) ?
C9 H9B . .98(3) ?
C11 C14 . 1.509(3) yes
C11 C13 . 1.516(3) yes
C11 C12 . 1.514(3) yes
C12 H12A . .98(3) ?
C12 H12B . .93(4) ?
C12 H12C . 1.00(3) ?
C13 H13A . 1.00(3) ?
C13 H13B . .93(3) ?
C13 H13C . 1.00(3) ?
C14 H14A . .97(3) ?
C14 H14B . .96(3) ?
C14 H14C . .96(3) ?
C11' C12' . 1.511(3) yes
C11' C13' . 1.511(3) yes
C11' C14' . 1.511(4) yes
C12' H12D . 1.01(4) ?
C12' H12E . 1.07(4) ?
C12' H12F . .95(4) ?
C13' H13D . 1.02(4) ?
C13' H13E . 1.02(3) ?
C13' H13F . .99(4) ?
C14' H14D . .93(3) ?
C14' H14E . 1.03(4) ?
C14' H14F . 1.00(4) ?
C15 C20 . 1.375(3) yes
C15 C16 . 1.388(3) yes
C16 C17 . 1.383(4) yes
C16 H16 . 1.01(3) ?
C17 C18 . 1.364(4) yes
C17 H17 . .98(3) ?
C18 C19 . 1.365(5) yes
C18 H18 . .94(3) ?
C19 C20 . 1.390(4) yes
C19 H19 . .90(3) ?
C20 H20 . .89(3) ?

loop_
_geom_torsion_atom_site_label_1
_geom_torsion_atom_site_label_2
_geom_torsion_atom_site_label_3
_geom_torsion_atom_site_label_4
_geom_torsion
O1 C1 C2 C3 -80.9(2)
C8 C1 C2 C3 100.7(2)
O1 C1 C2 S 43.9(2)
C8 C1 C2 S -134.54(15)
O5 S C2 C1 46.8(2)
O4 S C2 C1 175.19(13)
C15 S C2 C1 -70.9(2)
O5 S C2 C3 173.58(14)
O4 S C2 C3 -58.1(2)
C15 S C2 C3 55.9(2)
C1 C2 C3 C4 -62.8(2)
S C2 C3 C4 172.22(14)
C2 C3 C4 C9 -111.6(2)
C2 C3 C4 C5 70.7(2)
C9 C4 C5 C6 71.7(3)
C3 C4 C5 C6 -110.7(2)
C4 C5 C6 C10 -75.6(2)
C4 C5 C6 C7 45.9(2)
C4 C5 C6 C10' 168.05(15)
C10 C6 C7 C8 -175.54(15)
C10' C6 C7 C8 -58.9(2)
C5 C6 C7 C8 61.8(2)
O1 C1 C8 C7 135.1(2)
C2 C1 C8 C7 -46.5(2)
C6 C7 C8 C1 -64.4(2)
C11 O3 C10 O2 2.3(3)
C11 O3 C10 C6 -178.01(14)
C7 C6 C10 O2 -2.2(2)
C10' C6 C10 O2 -121.0(2)
C5 C6 C10 O2 122.2(2)
C7 C6 C10 O3 178.12(14)
C10' C6 C10 O3 59.3(2)
C5 C6 C10 O3 -57.5(2)
C10 O3 C11 C14 63.0(2)
C10 O3 C11 C13 -179.4(2)
C10 O3 C11 C12 -61.5(3)
C11' O3' C10' O2' 7.5(3)
C11' O3' C10' C6 -173.22(15)
C10 C6 C10' O2' -138.6(2)
C7 C6 C10' O2' 104.0(2)
C5 C6 C10' O2' -20.0(2)
C10 C6 C10' O3' 42.1(2)
C7 C6 C10' O3' -75.4(2)
C5 C6 C10' O3' 160.68(15)
C10' O3' C11' C12' 60.6(2)
C10' O3' C11' C13' 177.1(2)
C10' O3' C11' C14' -63.8(3)
O5 S C15 C20 157.9(2)
O4 S C15 C20 27.8(2)
C2 S C15 C20 -85.1(2)
O5 S C15 C16 -20.7(2)
O4 S C15 C16 -150.7(2)
C2 S C15 C16 96.4(2)
C20 C15 C16 C17 0.0(3)
S C15 C16 C17 178.5(2)
C15 C16 C17 C18 0.8(4)
C16 C17 C18 C19 -0.7(4)
C17 C18 C19 C20 -0.2(5)
C16 C15 C20 C19 -0.8(4)
S C15 C20 C19 -179.4(2)
C18 C19 C20 C15 0.9(4)
